data_8100458
loop_
_publ_author_name
'Zhu, Hai-Liang'
'Zhang, Hong'
'Ma, Ji-Long'
'Qiu, Xiao-Yang'
'Yang, Song'
'Sun, Lin'

_publ_section_title
;
Crystal structure of bis(3,3'-diethyl-4-maleimido-phenyl)methane, 
C~25~H~22~N~2~O~4~
;
_journal_issue 4
_journal_name_full 'Zeitschrift f\"ur Kristallographie - New Crystal Structures'
_journal_page_first 515
_journal_page_last 516
_journal_volume 218
_journal_year 2003
_chemical_formula_moiety 'C25 H22 N2 O4'
_chemical_formula_sum 'C25 H22 N2 O4'
_chemical_formula_weight 414.45
_space_group_IT_number 56
_symmetry_cell_setting orthorhombic
_symmetry_space_group_name_Hall '-P 2ab 2ac'
_symmetry_space_group_name_H-M 'P c c n'
_cell_angle_alpha 90.00
_cell_angle_beta 90.00
_cell_angle_gamma 90.00
_cell_formula_units_Z 4
_cell_length_a 12.7446(15)
_cell_length_b 16.974(2)
_cell_length_c 10.2180(12)
_cell_measurement_temperature 293(2)
_cell_volume 2210.4(5)
_diffrn_ambient_temperature 293(2)
_exptl_crystal_density_diffrn 1.245
_cod_depositor_comments
;
The following automatic conversions were performed:
'_symmetry_cell_setting' value 'Orthorhombic' changed to 'orthorhombic'
according to '/home/saulius/struct/CIF-dictionaries/cif_core.dic'
dictionary named 'cif_core.dic' version 2.4.1 from 2010-06-29.

Automatic conversion script
Id: cif_fix_enum 1527 2010-12-29 10:47:43Z saulius 
;
_cod_database_code 8100458

loop_
_symmetry_equiv_pos_as_xyz
'x, y, z'
'-x+1/2, -y+1/2, z'
'-x, y+1/2, -z+1/2'
'x+1/2, -y, -z+1/2'
'-x, -y, -z'
'x-1/2, y-1/2, -z'
'x, -y-1/2, z-1/2'
'-x-1/2, y, z-1/2'

loop_
_atom_site_label
_atom_site_type_symbol
_atom_site_fract_x
_atom_site_fract_y
_atom_site_fract_z
_atom_site_U_iso_or_equiv
_atom_site_adp_type
_atom_site_occupancy
_atom_site_symmetry_multiplicity
_atom_site_Wyckoff_symbol
_atom_site_calc_flag
_atom_site_refinement_flags
_atom_site_disorder_assembly
_atom_site_disorder_group
O1 O -0.0622(2) 0.5595(2) 0.3541(3) 0.0826(10) Uani 1 8 e d . . .
O2 O 0.1968(2) 0.5950(2) 0.0553(3) 0.0923(11) Uani 1 8 e d . . .
N1 N 0.0484(2) 0.59105(19) 0.1839(3) 0.0589(8) Uani 1 8 e d . . .
C1 C 0.0235(3) 0.5577(2) 0.3049(4) 0.0621(10) Uani 1 8 e d . . .
C2 C 0.1215(3) 0.5216(3) 0.3535(5) 0.0736(12) Uani 1 8 e d . . .
C3 C 0.1956(3) 0.5317(3) 0.2684(5) 0.0766(13) Uani 1 8 e d . . .
C4 C 0.1542(3) 0.5752(2) 0.1536(4) 0.0654(10) Uani 1 8 e d . . .
C5 C -0.0245(2) 0.6327(2) 0.1017(3) 0.0537(9) Uani 1 8 e d . . .
C6 C -0.0169(3) 0.7134(2) 0.0881(4) 0.0669(11) Uani 1 8 e d . . .
C7 C -0.0912(3) 0.7485(3) 0.0080(5) 0.0720(12) Uani 1 8 e d . . .
C8 C -0.1701(3) 0.7075(2) -0.0541(4) 0.0603(10) Uani 1 8 e d . . .
C9 C -0.1750(3) 0.6273(3) -0.0348(4) 0.0648(11) Uani 1 8 e d . . .
C10 C -0.1020(3) 0.5894(2) 0.0426(4) 0.0615(10) Uani 1 8 e d . . .
C11 C 0.0684(4) 0.7606(3) 0.1573(9) 0.133(3) Uani 1 8 e d . . .
H11A H 0.0879 0.7319 0.2357 0.160 Uiso 1 8 e calc R . .
H11B H 0.1295 0.7613 0.1007 0.160 Uiso 1 8 e calc R . .
C12 C 0.0475(5) 0.8393(4) 0.1945(8) 0.137(3) Uani 1 8 e d . . .
H12A H 0.1080 0.8610 0.2374 0.206 Uiso 1 8 e calc R . .
H12B H -0.0112 0.8404 0.2533 0.206 Uiso 1 8 e calc R . .
H12C H 0.0316 0.8700 0.1181 0.206 Uiso 1 8 e calc R . .
C13 C -0.2500 0.7500 -0.1376(6) 0.0748(18) Uani 1 4 c d S . .
H10 H -0.106(3) 0.529(2) 0.051(4) 0.061(10) Uiso 1 8 e d . . .
H7 H -0.094(3) 0.796(3) 0.008(4) 0.068(12) Uiso 1 8 e d . . .
H9 H -0.228(4) 0.598(3) -0.076(4) 0.090(14) Uiso 1 8 e d . . .
H3 H 0.265(4) 0.510(3) 0.270(5) 0.099(15) Uiso 1 8 e d . . .
H2 H 0.124(4) 0.499(2) 0.437(5) 0.078(13) Uiso 1 8 e d . . .
H13 H -0.218(3) 0.783(3) -0.197(5) 0.085(14) Uiso 1 8 e d . . .

loop_
_atom_site_aniso_label
_atom_site_aniso_U_11
_atom_site_aniso_U_22
_atom_site_aniso_U_33
_atom_site_aniso_U_23
_atom_site_aniso_U_13
_atom_site_aniso_U_12
O1 0.0638(17) 0.110(2) 0.0737(19) 0.0111(17) 0.0179(15) 0.0116(16)
O2 0.0555(17) 0.133(3) 0.089(2) 0.014(2) 0.0190(16) 0.0129(17)
N1 0.0449(15) 0.0709(19) 0.0610(18) -0.0021(15) 0.0033(13) 0.0068(13)
C1 0.060(2) 0.067(2) 0.060(2) -0.0065(18) -0.0004(18) 0.0044(18)
C2 0.066(3) 0.089(3) 0.066(3) 0.003(2) -0.010(2) 0.008(2)
C3 0.047(2) 0.096(3) 0.086(3) 0.000(2) -0.010(2) 0.013(2)
C4 0.0429(18) 0.079(3) 0.074(3) -0.007(2) 0.0024(18) 0.0077(18)
C5 0.0377(16) 0.066(2) 0.058(2) -0.0002(17) 0.0048(14) 0.0078(15)
C6 0.0488(19) 0.060(2) 0.092(3) -0.011(2) -0.0070(19) 0.0017(17)
C7 0.060(2) 0.054(2) 0.102(3) 0.005(2) 0.000(2) 0.0069(19)
C8 0.0426(18) 0.075(3) 0.063(2) -0.0063(19) 0.0069(16) 0.0142(17)
C9 0.0436(18) 0.074(3) 0.076(3) -0.013(2) -0.0006(18) -0.0005(18)
C10 0.0426(18) 0.060(2) 0.081(3) -0.0015(19) 0.0044(17) -0.0040(16)
C11 0.090(4) 0.070(3) 0.240(8) -0.032(4) -0.069(5) 0.007(3)
C12 0.115(5) 0.137(6) 0.160(6) -0.048(5) 0.006(5) -0.043(4)
C13 0.061(3) 0.104(5) 0.059(4) 0.000 0.000 0.028(3)

loop_
_geom_bond_atom_site_label_1
_geom_bond_atom_site_label_2
_geom_bond_distance
_geom_bond_site_symmetry_2
_geom_bond_publ_flag
O1 C1 1.203(5) . ?
O2 C4 1.190(5) . ?
N1 C1 1.397(5) . ?
N1 C4 1.410(4) . ?
N1 C5 1.438(4) . ?
C1 C2 1.477(6) . ?
C2 C3 1.295(6) . ?
C2 H2 0.93(5) . ?
C3 C4 1.484(6) . ?
C3 H3 0.95(5) . ?
C5 C10 1.372(5) . ?
C5 C6 1.381(5) . ?
C6 C7 1.385(6) . ?
C6 C11 1.525(6) . ?
C7 C8 1.378(6) . ?
C7 H7 0.81(5) . ?
C8 C9 1.377(6) . ?
C8 C13 1.512(5) . ?
C9 C10 1.379(6) . ?
C9 H9 0.94(5) . ?
C10 H10 1.03(4) . ?
C11 C12 1.413(8) . ?
C11 H11A 0.9700 . ?
C11 H11B 0.9700 . ?
C12 H12A 0.9600 . ?
C12 H12B 0.9600 . ?
C12 H12C 0.9600 . ?
C13 C8 1.512(5) 2_465 ?
C13 H13 0.92(4) . ?
